data_2005918
loop_
_publ_author_name
'Nastopoulos, V.'
'Kallitsis, J.'
'Naarmann, H.'
'Dideberg, O.'
'Dupont, L.'

_publ_section_title
;
 2',3'-Diphenyl-Substituted <i>p</i>-Terphenyls
;
_journal_issue 2
_journal_name_full 'Acta Crystallographica Section C'
_journal_page_first 248
_journal_page_last 251
_journal_paper_doi 10.1107/S0108270196013467
_journal_volume 53
_journal_year 1997
_chemical_formula_moiety 'C32 H26 O2'
_chemical_formula_sum 'C32 H26 O2'
_chemical_formula_weight 442.53
_chemical_melting_point 454.0(10)
_space_group_IT_number 14
_symmetry_cell_setting monoclinic
_symmetry_space_group_name_Hall '-P 2yn'
_symmetry_space_group_name_H-M 'P 1 21/n 1'
_audit_creation_method SHELXL93
_cell_angle_alpha 90.00
_cell_angle_beta 102.799(10)
_cell_angle_gamma 90.00
_cell_formula_units_Z 4
_cell_length_a 10.2274(6)
_cell_length_b 10.6632(9)
_cell_length_c 22.7258(13)
_cell_measurement_reflns_used 30
_cell_measurement_temperature 293(2)
_cell_measurement_theta_max 38.6
_cell_measurement_theta_min 30.4
_cell_volume 2416.8(3)
_computing_cell_refinement DIF4
_computing_data_collection 'DIF4 (Stoe & Cie, 1988a)'
_computing_data_reduction 'REDU4 (Stoe & Cie, 1988b,c)'
_computing_molecular_graphics 'PLATON (Spek, 1990)'
_computing_publication_material SHELXL93
_computing_structure_refinement 'SHELXL93 (Sheldrick, 1993)'
_computing_structure_solution 'SHELXS86 (Sheldrick, 1990)'
_diffrn_ambient_temperature 293(2)
_diffrn_measurement_device 'Stoe Siemens AED 4-circle diffractometer'
_diffrn_measurement_method '\w scans'
_diffrn_radiation_monochromator graphite
_diffrn_radiation_source 'fine-focus sealed tube'
_diffrn_radiation_type CuK\a
_diffrn_radiation_wavelength 1.54180
_diffrn_reflns_av_R_equivalents 0.0435
_diffrn_reflns_av_sigmaI/netI 0.0346
_diffrn_reflns_limit_h_max 0
_diffrn_reflns_limit_h_min -11
_diffrn_reflns_limit_k_max 11
_diffrn_reflns_limit_k_min 0
_diffrn_reflns_limit_l_max 24
_diffrn_reflns_limit_l_min -24
_diffrn_reflns_number 3255
_diffrn_reflns_theta_max 59.02
_diffrn_reflns_theta_min 3.99
_diffrn_standards_decay_% 3.9
_diffrn_standards_interval_time 60
_diffrn_standards_number 2
_exptl_absorpt_coefficient_mu 0.580
_exptl_absorpt_correction_T_max 0.875
_exptl_absorpt_correction_T_min 0.849
_exptl_absorpt_correction_type 'empirical via \y scans (Stoe & Cie, 1988b)'
_exptl_crystal_colour colourless
_exptl_crystal_density_diffrn 1.216
_exptl_crystal_density_meas ?
_exptl_crystal_description prism
_exptl_crystal_F_000 936
_exptl_crystal_size_max 0.48
_exptl_crystal_size_mid 0.27
_exptl_crystal_size_min 0.23
_refine_diff_density_max 0.43
_refine_diff_density_min -0.24
_refine_ls_extinction_coef 0.0040(6)
_refine_ls_extinction_method SHELXL
_refine_ls_goodness_of_fit_all 1.101
_refine_ls_goodness_of_fit_obs 1.268
_refine_ls_hydrogen_treatment noref
_refine_ls_matrix_type full
_refine_ls_number_parameters 308
_refine_ls_number_reflns 3062
_refine_ls_number_restraints 0
_refine_ls_restrained_S_all 1.101
_refine_ls_restrained_S_obs 1.268
_refine_ls_R_factor_all 0.0780
_refine_ls_R_factor_obs 0.0523
_refine_ls_shift/esd_max -0.004
_refine_ls_shift/esd_mean 0.001
_refine_ls_structure_factor_coef Fsqd
_refine_ls_weighting_details 'w = 1/[\s^2^(Fo^2^)+(0.1010P)^2^+0.2377P] where P=(Fo^2^+2Fc^2^)/3'
_refine_ls_weighting_scheme calc
_refine_ls_wR_factor_all 0.1637
_refine_ls_wR_factor_obs 0.1539
_reflns_number_observed 2130
_reflns_number_total 3062
_reflns_observed_criterion >2sigma(I)
_cod_data_source_file bm1112.cif
_cod_data_source_block II
_cod_depositor_comments
;
The following automatic conversions were performed:

'_chemical_melting_point' value '453-455' was changed to '454.0(10)'
- the average value was taken and precision was estimated.

Automatic conversion script
Id: cif_fix_values 1715 2011-07-08 13:25:40Z adriana 

The following automatic conversions were performed:

'_exptl_crystal_density_meas' value 'not measured' was changed to '?'
- the value is perceived as not measured.

Automatic conversion script
Id: cif_fix_values 3008 2015-01-20 13:52:24Z robertas 

The following automatic conversions were performed:

'_refine_ls_weighting_scheme' value 'calc w =
1/[\s^2^(Fo^2^)+(0.1010P)^2^+0.2377P] where P=(Fo^2^+2Fc^2^)/3' was
changed to 'calc'. New tag '_refine_ls_weighting_details' was
created. The value of the new tag was set to 'w =
1/[\s^2^(Fo^2^)+(0.1010P)^2^+0.2377P] where P=(Fo^2^+2Fc^2^)/3'.

Automatic conversion script
Id: cif_fix_values 3143 2015-03-26 13:38:13Z robertas 
;
_cod_original_sg_symbol_H-M 'P 21/n'
_cod_database_code 2005918

loop_
_symmetry_equiv_pos_as_xyz
'x, y, z'
'-x+1/2, y+1/2, -z+1/2'
'-x, -y, -z'
'x-1/2, -y-1/2, z-1/2'

loop_
_atom_site_aniso_label
_atom_site_aniso_U_11
_atom_site_aniso_U_12
_atom_site_aniso_U_13
_atom_site_aniso_U_22
_atom_site_aniso_U_23
_atom_site_aniso_U_33
C1A 0.083(2) 0.016(2) 0.0045(14) 0.086(2) -0.015(2) 0.045(2)
C2A 0.069(2) 0.0015(15) 0.0098(14) 0.060(2) -0.0033(13) 0.048(2)
C3A 0.061(2) -0.0027(14) 0.0137(12) 0.054(2) -0.0031(13) 0.0447(15)
C4A 0.061(2) -0.0037(14) 0.0126(13) 0.058(2) -0.0038(13) 0.0441(15)
C5A 0.064(2) 0.0046(14) 0.0152(13) 0.065(2) -0.0034(14) 0.050(2)
C6A 0.084(2) 0.014(2) 0.019(2) 0.083(2) -0.015(2) 0.054(2)
C1B 0.068(2) 0.003(2) 0.0115(13) 0.066(2) -0.0005(14) 0.0416(15)
C2B 0.084(2) -0.002(2) 0.006(2) 0.082(2) -0.009(2) 0.056(2)
C3B 0.076(2) -0.008(2) 0.000(2) 0.113(3) -0.009(2) 0.060(2)
C4B 0.072(2) 0.012(2) 0.006(2) 0.124(3) 0.007(2) 0.057(2)
C5B 0.086(2) 0.026(2) 0.017(2) 0.090(3) 0.017(2) 0.057(2)
C6B 0.075(2) 0.003(2) 0.0131(14) 0.070(2) 0.0071(15) 0.048(2)
C1C 0.059(2) 0.0025(14) 0.0110(12) 0.062(2) -0.0010(13) 0.0422(14)
C2C 0.063(2) 0.004(2) 0.0180(15) 0.079(2) 0.003(2) 0.060(2)
C3C 0.076(2) 0.011(2) 0.021(2) 0.094(3) -0.004(2) 0.066(2)
C4C 0.071(2) 0.040(2) 0.021(2) 0.119(3) 0.001(2) 0.056(2)
C5C 0.120(3) 0.020(2) 0.000(2) 0.069(2) -0.020(2) 0.065(2)
C6C 0.078(2) 0.003(2) 0.0131(15) 0.069(2) -0.010(2) 0.057(2)
O1 0.118(2) 0.030(2) 0.028(2) 0.128(3) -0.017(2) 0.099(2)
C1 0.214(6) 0.050(4) 0.006(4) 0.086(3) -0.017(3) 0.155(5)
C1D 0.060(2) 0.0014(14) 0.0166(14) 0.058(2) -0.0114(14) 0.060(2)
C2D 0.081(2) 0.000(2) 0.035(2) 0.076(2) -0.005(2) 0.080(2)
C3D 0.068(2) 0.001(2) 0.038(2) 0.090(3) -0.009(2) 0.110(3)
C4D 0.055(2) 0.008(2) 0.011(2) 0.093(3) -0.008(2) 0.124(3)
C5D 0.071(2) 0.007(2) 0.004(2) 0.082(2) -0.004(2) 0.075(2)
C6D 0.063(2) 0.005(2) 0.0109(14) 0.071(2) -0.003(2) 0.061(2)
C1E 0.055(2) 0.0024(13) 0.0136(12) 0.058(2) -0.0020(12) 0.0439(15)
C2E 0.071(2) -0.008(2) 0.0181(14) 0.070(2) 0.0019(14) 0.049(2)
C3E 0.060(2) -0.0126(15) 0.0143(14) 0.069(2) -0.0004(15) 0.060(2)
C4E 0.060(2) 0.000(2) 0.0031(13) 0.068(2) -0.0055(14) 0.044(2)
C5E 0.071(2) -0.013(2) 0.0175(14) 0.096(2) -0.002(2) 0.044(2)
C6E 0.062(2) -0.012(2) 0.0159(13) 0.079(2) -0.0058(15) 0.050(2)
O2 0.0771(14) -0.0220(13) 0.0029(10) 0.118(2) -0.0073(12) 0.0506(12)
C2 0.090(2) -0.015(2) -0.009(2) 0.085(3) -0.001(2) 0.073(2)

loop_
_atom_site_label
_atom_site_occupancy
_atom_site_fract_x
_atom_site_fract_y
_atom_site_fract_z
_atom_site_U_iso_or_equiv
_atom_site_thermal_displace_type
_atom_site_calc_flag
_atom_site_refinement_flags
_atom_site_type_symbol
C1A 1 0.9587(3) 0.7806(3) 1.01011(13) 0.0724(9) Uani d . C
H1A 1 0.9957(3) 0.8008(3) 1.05015(13) 0.087 Uiso calc R H
C2A 1 1.0335(3) 0.7105(3) 0.97761(12) 0.0593(7) Uani d . C
C3A 1 0.9717(3) 0.6761(3) 0.91775(11) 0.0530(7) Uani d . C
C4A 1 0.8407(3) 0.7154(3) 0.89163(11) 0.0543(7) Uani d . C
C5A 1 0.7701(3) 0.7909(3) 0.92489(12) 0.0590(7) Uani d . C
C6A 1 0.8313(3) 0.8205(3) 0.98417(14) 0.0733(9) Uani d . C
H6A 1 0.7846(3) 0.8685(3) 1.00687(14) 0.088 Uiso calc R H
C1B 1 1.1730(3) 0.6782(3) 1.00753(12) 0.0588(8) Uani d . C
C2B 1 1.2582(3) 0.7703(3) 1.03728(14) 0.0751(9) Uani d . C
H2B 1 1.2255(3) 0.8514(3) 1.03867(14) 0.090 Uiso calc R H
C3B 1 1.3894(3) 0.7458(4) 1.06481(14) 0.0853(11) Uani d . C
H3B 1 1.4442(3) 0.8100(4) 1.08407(14) 0.102 Uiso calc R H
C4B 1 1.4398(4) 0.6262(4) 1.06386(15) 0.0854(11) Uani d . C
H4B 1 1.5288(4) 0.6091(4) 1.08178(15) 0.102 Uiso calc R H
C5B 1 1.3564(3) 0.5328(4) 1.03606(14) 0.0775(10) Uani d . C
H5B 1 1.3893(3) 0.4516(4) 1.03569(14) 0.093 Uiso calc R H
C6B 1 1.2251(3) 0.5570(3) 1.00876(12) 0.0645(8) Uani d . C
H6B 1 1.1702(3) 0.4917(3) 0.99082(12) 0.077 Uiso calc R H
C1C 1 1.0503(3) 0.5988(3) 0.88277(11) 0.0544(7) Uani d . C
C2C 1 1.1675(3) 0.6463(3) 0.87067(13) 0.0668(8) Uani d . C
H2C 1 1.1913(3) 0.7283(3) 0.88218(13) 0.080 Uiso calc R H
C3C 1 1.2488(3) 0.5805(4) 0.84325(15) 0.0780(10) Uani d . C
H3C 1 1.3270(3) 0.6163(4) 0.83647(15) 0.094 Uiso calc R H
C4C 1 1.2161(4) 0.4635(4) 0.82592(14) 0.0808(11) Uani d . C
C5C 1 1.0975(4) 0.4065(3) 0.83585(15) 0.0878(11) Uani d . C
H5C 1 1.0755(4) 0.3244(3) 0.82372(15) 0.105 Uiso calc R H
C6C 1 1.0138(3) 0.4781(3) 0.86474(13) 0.0682(8) Uani d . C
H6C 1 0.9347(3) 0.4441(3) 0.87153(13) 0.082 Uiso calc R H
O1 1 1.3032(3) 0.4017(3) 0.79593(13) 0.1142(10) Uani d . O
C1 1 1.2818(6) 0.2802(5) 0.7843(3) 0.157(2) Uani d . C
H11 1 1.3480(6) 0.2487(5) 0.7640(3) 0.189 Uiso calc R H
H12 1 1.1941(6) 0.2687(5) 0.7590(3) 0.189 Uiso calc R H
H13 1 1.2880(6) 0.2354(5) 0.8215(3) 0.189 Uiso calc R H
C1D 1 0.6366(3) 0.8471(3) 0.89957(13) 0.0588(7) Uani d . C
C2D 1 0.5368(3) 0.8448(3) 0.9326(2) 0.0763(9) Uani d . C
H2D 1 0.5518(3) 0.8027(3) 0.9694(2) 0.092 Uiso calc R H
C3D 1 0.4158(3) 0.9046(4) 0.9112(2) 0.0866(11) Uani d . C
H3D 1 0.3505(3) 0.9037(4) 0.9340(2) 0.104 Uiso calc R H
C4D 1 0.3915(3) 0.9647(4) 0.8571(2) 0.0919(11) Uani d . C
H4D 1 0.3088(3) 1.0028(4) 0.8424(2) 0.110 Uiso calc R H
C5D 1 0.4895(3) 0.9694(3) 0.8239(2) 0.0781(9) Uani d . C
H5D 1 0.4738(3) 1.0119(3) 0.7873(2) 0.094 Uiso calc R H
C6D 1 0.6100(3) 0.9109(3) 0.84535(13) 0.0655(8) Uani d . C
H6D 1 0.6755(3) 0.9143(3) 0.82279(13) 0.079 Uiso calc R H
C1E 1 0.7744(3) 0.6775(3) 0.82833(11) 0.0519(7) Uani d . C
C2E 1 0.6598(3) 0.6062(3) 0.81669(13) 0.0627(8) Uani d . C
H2E 1 0.6248(3) 0.5795(3) 0.84903(13) 0.075 Uiso calc R H
C3E 1 0.5939(3) 0.5722(3) 0.75896(13) 0.0631(8) Uani d . C
H3E 1 0.5164(3) 0.5238(3) 0.75276(13) 0.076 Uiso calc R H
C4E 1 0.6451(3) 0.6114(3) 0.71073(12) 0.0588(7) Uani d . C
C5E 1 0.7592(3) 0.6838(3) 0.72113(13) 0.0696(9) Uani d . C
H5E 1 0.7928(3) 0.7120(3) 0.68870(13) 0.084 Uiso calc R H
C6E 1 0.8240(3) 0.7149(3) 0.77898(12) 0.0631(8) Uani d . C
H6E 1 0.9026(3) 0.7617(3) 0.78513(12) 0.076 Uiso calc R H
O2 1 0.5907(2) 0.5840(2) 0.65155(9) 0.0838(7) Uani d . O
C2 1 0.4767(4) 0.5081(4) 0.6376(2) 0.0870(11) Uani d . C
H21 1 0.4504(4) 0.4970(4) 0.5947(2) 0.104 Uiso calc R H
H22 1 0.4050(4) 0.5472(4) 0.6518(2) 0.104 Uiso calc R H
H23 1 0.4963(4) 0.4279(4) 0.6567(2) 0.104 Uiso calc R H

loop_
_atom_type_symbol
_atom_type_description
_atom_type_scat_dispersion_real
_atom_type_scat_dispersion_imag
_atom_type_scat_source
C C 0.0181 0.0091 'International Tables Vol C Tables 4.2.6.8 and 6.1.1.4'
H H 0.0000 0.0000 'International Tables Vol C Tables 4.2.6.8 and 6.1.1.4'
O O 0.0492 0.0322 'International Tables Vol C Tables 4.2.6.8 and 6.1.1.4'

loop_
_geom_angle_atom_site_label_1
_geom_angle_atom_site_label_2
_geom_angle_atom_site_label_3
_geom_angle
_geom_angle_publ_flag
C6A C1A C2A 121.3(3) ?
C6A C1A H1A 119.4(2) ?
C2A C1A H1A 119.4(2) ?
C1A C2A C3A 117.9(3) ?
C1A C2A C1B 118.0(2) ?
C3A C2A C1B 124.1(2) ?
C4A C3A C2A 120.6(2) ?
C4A C3A C1C 121.0(2) ?
C2A C3A C1C 118.4(2) ?
C3A C4A C5A 119.9(2) ?
C3A C4A C1E 120.7(2) ?
C5A C4A C1E 119.4(2) ?
C6A C5A C4A 118.4(3) ?
C6A C5A C1D 117.5(3) ?
C4A C5A C1D 124.0(3) ?
C1A C6A C5A 121.7(3) ?
C1A C6A H6A 119.1(2) ?
C5A C6A H6A 119.1(2) ?
C2B C1B C6B 116.8(3) ?
C2B C1B C2A 119.8(3) ?
C6B C1B C2A 123.4(3) ?
C3B C2B C1B 122.2(3) ?
C3B C2B H2B 118.9(2) ?
C1B C2B H2B 118..9(2) ?
C2B C3B C4B 120.0(4) ?
C2B C3B H3B 120.0(2) ?
C4B C3B H3B 120.0(2) ?
C5B C4B C3B 118.9(3) ?
C5B C4B H4B 120.5(2) ?
C3B C4B H4B 120.5(2) ?
C6B C5B C4B 121.2(3) ?
C6B C5B H5B 119.4(2) ?
C4B C5B H5B 119.4(2) ?
C5B C6B C1B 120.9(3) ?
C5B C6B H6B 119.5(2) ?
C1B C6B H6B 119.5(2) ?
C2C C1C C6C 118.2(3) ?
C2C C1C C3A 119.7(3) ?
C6C C1C C3A 122.0(3) ?
C3C C2C C1C 123.6(3) ?
C3C C2C H2C 118.2(2) ?
C1C C2C H2C 118.2(2) ?
C4C C3C C2C 119.2(3) ?
C4C C3C H3C 120.4(2) ?
C2C C3C H3C 120.4(2) ?
C3C C4C O1 116.2(4) ?
C3C C4C C5C 121.5(3) ?
O1 C4C C5C 122.2(4) ?
C6C C5C C4C 118.0(3) ?
C6C C5C H5C 121.0(2) ?
C4C C5C H5C 121.0(2) ?
C1C C6C C5C 119.4(3) ?
C1C C6C H6C 120.3(2) ?
C5C C6C H6C 120.3(2) ?
C1 O1 C4C 117.5(4) yes
O1 C1 H1B 109.5(3) ?
O1 C1 H1C 109.5(3) ?
H1B C1 H1C 109.5 ?
O1 C1 H1D 109.5(3) ?
H1B C1 H1D 109.5 ?
H1C C1 H1D 109.5 ?
C6D C1D C2D 117.8(3) ?
C6D C1D C5A 121.8(3) ?
C2D C1D C5A 120.3(3) ?
C3D C2D C1D 120.5(3) ?
C3D C2D H2D 119.7(2) ?
C1D C2D H2D 119.7(2) ?
C4D C3D C2D 120.4(3) ?
C4D C3D H3D 119.8(2) ?
C2D C3D H3D 119.8(2) ?
C5D C4D C3D 120.0(3) ?
C5D C4D H4D 120.0(2) ?
C3D C4D H4D 120.0(2) ?
C6D C5D C4D 119.6(3) ?
C6D C5D H5D 120.2(2) ?
C4D C5D H5D 120.2(2) ?
C5D C6D C1D 121.7(3) ?
C5D C6D H6D 119.2(2) ?
C1D C6D H6D 119.2(2) ?
C2E C1E C6E 116.9(2) ?
C2E C1E C4A 121.2(2) ?
C6E C1E C4A 121.9(2) ?
C1E C2E C3E 122.9(3) ?
C1E C2E H2E 118.6(2) ?
C3E C2E H2E 118.6(2) ?
C4E C3E C2E 118.9(3) ?
C4E C3E H3E 120.6(2) ?
C2E C3E H3E 120.6(2) ?
C5E C4E O2 115.7(3) ?
C5E C4E C3E 119.4(3) ?
O2 C4E C3E 125.0(3) ?
C4E C5E C6E 120.7(3) ?
C4E C5E H5E 119.6(2) ?
C6E C5E H5E 119.6(2) ?
C5E C6E C1E 121.2(3) ?
C5E C6E H6E 119.4(2) ?
C1E C6E H6E 119.4(2) ?
C4E O2 C2 118.9(2) yes
O2 C2 H2A 109.5(2) ?
O2 C2 H2F 109.5(2) ?
H2A C2 H2F 109.5 ?
O2 C2 H2G 109.5(2) ?
H2A C2 H2G 109.5 ?
H2F C2 H2G 109.5 ?

loop_
_geom_bond_atom_site_label_1
_geom_bond_atom_site_label_2
_geom_bond_site_symmetry_2
_geom_bond_distance
_geom_bond_publ_flag
C1A C6A . 1.373(4) ?
C1A C2A . 1.393(4) ?
C1A H1A . 0.93 ?
C2A C3A . 1.416(4) ?
C2A C1B . 1.479(4) yes
C3A C4A . 1.404(4) ?
C3A C1C . 1.497(4) yes
C4A C5A . 1.408(4) ?
C4A C1E . 1.503(4) yes
C5A C6A . 1.390(4) ?
C5A C1D . 1.485(4) yes
C6A H6A . 0.93 ?
C1B C2B . 1.386(4) ?
C1B C6B . 1.396(4) ?
C2B C3B . 1.374(4) ?
C2B H2B . 0.93 ?
C3B C4B . 1.377(5) ?
C3B H3B . 0.93 ?
C4B C5B . 1.371(5) ?
C4B H4B . 0.93 ?
C5B C6B . 1.373(4) ?
C5B H5B . 0.93 ?
C6B H6B . 0.93 ?
C1C C2C . 1.384(4) ?
C1C C6C . 1.376(4) ?
C2C C3C . 1.342(4) ?
C2C H2C . 0.93 ?
C3C C4C . 1.328(5) ?
C3C H3C . 0.93 ?
C4C O1 . 1.401(4) yes
C4C C5C . 1.419(5) ?
C5C C6C . 1.412(5) ?
C5C H5C . 0.93 ?
C6C H6C . 0.93 ?
O1 C1 . 1.330(5) yes
C1 H1B . 0.96 ?
C1 H1C . 0.96 ?
C1 H1D . 0.96 ?
C1D C6D . 1.381(4) ?
C1D C2D . 1.396(4) ?
C2D C3D . 1.381(5) ?
C2D H2D . 0.93 ?
C3D C4D . 1.361(5) ?
C3D H3D . 0.93 ?
C4D C5D . 1.382(5) ?
C4D H4D . 0.93 ?
C5D C6D . 1.371(4) ?
C5D H5D . 0.93 ?
C6D H6D . 0.93 ?
C1E C2E . 1.374(4) ?
C1E C6E . 1.388(4) ?
C2E C3E . 1.384(4) ?
C2E H2E . 0.93 ?
C3E C4E . 1.380(4) ?
C3E H3E . 0.93 ?
C4E C5E . 1.375(4) ?
C4E O2 . 1.368(3) yes
C5E C6E . 1.376(4) ?
C5E H5E . 0.93 ?
C6E H6E . 0.93 ?
O2 C2 . 1.398(4) yes
C2 H2A . 0.96 ?
C2 H2F . 0.96 ?
C2 H2G . 0.96 ?

loop_
_geom_torsion_atom_site_label_1
_geom_torsion_atom_site_label_2
_geom_torsion_atom_site_label_3
_geom_torsion_atom_site_label_4
_geom_torsion
_geom_torsion_publ_flag
C6A C1A C2A C3A -3.1(5) ?
C6A C1A C2A C1B 176.1(3) ?
C1A C2A C3A C4A 2.2(4) ?
C1B C2A C3A C4A -177.0(3) ?
C1A C2A C3A C1C -178.9(3) ?
C1B C2A C3A C1C 1.9(4) yes
C2A C3A C4A C5A 0.6(4) ?
C1C C3A C4A C5A -178.2(3) ?
C2A C3A C4A C1E -179.3(3) ?
C1C C3A C4A C1E 1.8(4) yes
C3A C4A C5A C6A -2.5(4) ?
C1E C4A C5A C6A 177.4(3) ?
C3A C4A C5A C1D 174.0(3) ?
C1E C4A C5A C1D -6.0(4) yes
C2A C1A C6A C5A 1.3(5) ?
C4A C5A C6A C1A 1.6(5) ?
C1D C5A C6A C1A -175.2(3) ?
C1A C2A C1B C2B -48.0(4) yes
C3A C2A C1B C2B 131.1(3) ?
C1A C2A C1B C6B 130.6(3) ?
C3A C2A C1B C6B -50.2(4) ?
C6B C1B C2B C3B 2.5(5) ?
C2A C1B C2B C3B -178.7(3) ?
C1B C2B C3B C4B -0.6(5) ?
C2B C3B C4B C5B -1.1(5) ?
C3B C4B C5B C6B 0.8(5) ?
C4B C5B C6B C1B 1.1(5) ?
C2B C1B C6B C5B -2.7(4) ?
C2A C1B C6B C5B 178.5(3) ?
C4A C3A C1C C2C 117.1(3) ?
C2A C3A C1C C2C -61.8(4) yes
C4A C3A C1C C6C -66.5(4) ?
C2A C3A C1C C6C 114.6(3) ?
C6C C1C C2C C3C -1.2(4) ?
C3A C1C C2C C3C 175.4(3) ?
C1C C2C C3C C4C 0.6(5) ?
C2C C3C C4C O1 178.1(3) ?
C2C C3C C4C C5C -0.2(5) ?
C3C C4C C5C C6C 0.2(5) ?
O1 C4C C5C C6C -177.9(3) ?
C2C C1C C6C C5C 1.2(4) ?
C3A C1C C6C C5C -175.2(3) ?
C4C C5C C6C C1C -0.8(5) ?
C3C C4C O1 C1 172.3(4) yes
C5C C4C O1 C1 -9.4(5) ?
C6A C5A C1D C6D 128.3(3) ?
C4A C5A C1D C6D -48.3(4) ?
C6A C5A C1D C2D -46.8(4) yes
C4A C5A C1D C2D 136.6(3) ?
C6D C1D C2D C3D 0.1(5) ?
C5A C1D C2D C3D 175.4(3) ?
C1D C2D C3D C4D 1.1(6) ?
C2D C3D C4D C5D -1.8(6) ?
C3D C4D C5D C6D 1.3(6) ?
C4D C5D C6D C1D -0.1(5) ?
C2D C1D C6D C5D -0.6(5) ?
C5A C1D C6D C5D -175.8(3) ?
C3A C4A C1E C2E 118.1(3) yes
C5A C4A C1E C2E -61.9(4) ?
C3A C4A C1E C6E -63.3(4) ?
C5A C4A C1E C6E 116.7(3) ?
C6E C1E C2E C3E -0.4(5) ?
C4A C1E C2E C3E 178.3(3) ?
C1E C2E C3E C4E 0.0(5) ?
C2E C3E C4E C5E -0.5(5) ?
C2E C3E C4E O2 179.6(3) ?
O2 C4E C5E C6E -178.6(3) ?
C3E C4E C5E C6E 1.5(5) ?
C4E C5E C6E C1E -2.0(5) ?
C2E C1E C6E C5E 1.4(4) ?
C4A C1E C6E C5E -177.3(3) ?
C5E C4E O2 C2 178.3(3) ?
C3E C4E O2 C2 -1.7(5) yes

loop_
_cod_related_entry_id
_cod_related_entry_database
_cod_related_entry_code
1 ChemSpider 21121640
